data_4032692
loop_
_publ_author_name
'Zheng, Jian-Feng'
'Hu, Xiu-Ning'
'Xu, Zhen'
'Cai, Dong-Cheng'
'Shen, Tai-Long'
'Huang, Pei-Qiang'

_publ_section_title
;
 Substrate-Controlled Chemoselective Reactions of Isocyanoacetates with
 Amides and Lactams.
;
_journal_issue 18
_journal_name_full 'The Journal of organic chemistry'
_journal_page_first 9693
_journal_page_last 9703
_journal_paper_doi 10.1021/acs.joc.7b01768
_journal_volume 82
_journal_year 2017
_chemical_formula_moiety 'C15 H17 N3 O4'
_chemical_formula_sum 'C15 H17 N3 O4'
_chemical_formula_weight 303.32
_space_group_crystal_system triclinic
_space_group_IT_number 2
_space_group_name_Hall '-P 1'
_space_group_name_H-M_alt 'P -1'
_symmetry_space_group_name_Hall '-P 1'
_symmetry_space_group_name_H-M 'P -1'
_atom_sites_solution_hydrogens geom
_atom_sites_solution_primary direct
_audit_creation_date 2017-02-16
_audit_creation_method
;
Olex2 1.2
(compiled 2017.01.04 svn.r3372 for OlexSys, GUI svn.r5289)
;
_cell_angle_alpha 109.664(4)
_cell_angle_beta 96.700(4)
_cell_angle_gamma 106.526(4)
_cell_formula_units_Z 2
_cell_length_a 7.715(2)
_cell_length_b 9.543(2)
_cell_length_c 10.884(3)
_cell_measurement_reflns_used 4624
_cell_measurement_temperature 273.15
_cell_measurement_theta_max 28.73
_cell_measurement_theta_min 2.49
_cell_volume 703.1(3)
_computing_cell_refinement 'SAINT v6.28A (Bruker, 2002)'
_computing_data_reduction 'SAINT v6.28A (Bruker, 2002)'
_computing_molecular_graphics 'Olex2 (Dolomanov et al., 2009)'
_computing_publication_material 'Olex2 (Dolomanov et al., 2009)'
_computing_structure_refinement 'ShelXL (Sheldrick, 2015)'
_computing_structure_solution 'ShelXS (Sheldrick, 2008)'
_diffrn_ambient_temperature 273.15
_diffrn_measured_fraction_theta_full 0.980
_diffrn_measured_fraction_theta_max 0.899
_diffrn_measurement_device_type 'CCD area detector'
_diffrn_measurement_method 'phi and omega scans'
_diffrn_radiation_monochromator graphite
_diffrn_radiation_type MoK\a
_diffrn_radiation_wavelength 0.71073
_diffrn_reflns_av_R_equivalents 0.0276
_diffrn_reflns_av_unetI/netI 0.0330
_diffrn_reflns_Laue_measured_fraction_full 0.980
_diffrn_reflns_Laue_measured_fraction_max 0.899
_diffrn_reflns_limit_h_max 10
_diffrn_reflns_limit_h_min -9
_diffrn_reflns_limit_k_max 12
_diffrn_reflns_limit_k_min -12
_diffrn_reflns_limit_l_max 14
_diffrn_reflns_limit_l_min -14
_diffrn_reflns_number 7888
_diffrn_reflns_point_group_measured_fraction_full 0.980
_diffrn_reflns_point_group_measured_fraction_max 0.899
_diffrn_reflns_theta_full 25.242
_diffrn_reflns_theta_max 28.774
_diffrn_reflns_theta_min 2.044
_exptl_absorpt_coefficient_mu 0.106
_exptl_absorpt_correction_T_max 1.0000
_exptl_absorpt_correction_T_min 0.792007
_exptl_absorpt_correction_type multi-scan
_exptl_crystal_colour colourless
_exptl_crystal_colour_primary colourless
_exptl_crystal_density_diffrn 1.433
_exptl_crystal_description block
_exptl_crystal_size_max 0.6
_exptl_crystal_size_mid 0.4
_exptl_crystal_size_min 0.4
_refine_diff_density_max 0.374
_refine_diff_density_min -0.198
_refine_diff_density_rms 0.050
_refine_ls_extinction_method none
_refine_ls_goodness_of_fit_ref 1.050
_refine_ls_hydrogen_treatment constr
_refine_ls_matrix_type full
_refine_ls_number_parameters 201
_refine_ls_number_reflns 3275
_refine_ls_number_restraints 0
_refine_ls_restrained_S_all 1.050
_refine_ls_R_factor_all 0.0534
_refine_ls_R_factor_gt 0.0480
_refine_ls_shift/su_max 0.000
_refine_ls_shift/su_mean 0.000
_refine_ls_structure_factor_coef Fsqd
_refine_ls_weighting_details 'w=1/[\s^2^(Fo^2^)+(0.0740P)^2^+0.1750P] where P=(Fo^2^+2Fc^2^)/3'
_refine_ls_weighting_scheme calc
_refine_ls_wR_factor_gt 0.1297
_refine_ls_wR_factor_ref 0.1339
_reflns_Friedel_coverage 0.000
_reflns_number_gt 2872
_reflns_number_total 3275
_reflns_threshold_expression 'I > 2\s(I)'
_cod_data_source_file jo7b01768_si_002.cif
_cod_data_source_block h0215m
_cod_depositor_comments 'Adding full bibliography for 4032692.cif.'
_cod_database_code 4032692
_shelx_shelxl_version_number 2014/7
_shelx_space_group_comment
;
The symmetry employed for this shelxl refinement is uniquely defined
by the following loop, which should always be used as a source of
symmetry information in preference to the above space-group names.
They are only intended as comments.
;
_olex2_refinement_description
;
1. Fixed Uiso
 At 1.2 times of:
  All C(H) groups, All C(H,H) groups
 At 1.5 times of:
  All C(H,H,H) groups
2.a Ternary CH refined with riding coordinates:
 C2(H2), C5(H5)
2.b Secondary CH2 refined with riding coordinates:
 C3(H3A,H3B), C4(H4A,H4B)
2.c Aromatic/amide H refined with riding coordinates:
 C12(H12), C14(H14), C11(H11), C15(H15), C7(H7)
2.d Idealised Me refined as rotating group:
 C9(H9A,H9B,H9C), C6(H6A,H6B,H6C)
;
_olex2_submission_special_instructions 'No special instructions were received'

loop_
_space_group_symop_operation_xyz
'x, y, z'
'-x, -y, -z'

loop_
_atom_site_label
_atom_site_type_symbol
_atom_site_fract_x
_atom_site_fract_y
_atom_site_fract_z
_atom_site_U_iso_or_equiv
_atom_site_adp_type
_atom_site_occupancy
_atom_site_site_symmetry_order
_atom_site_calc_flag
_atom_site_refinement_flags_posn
N2 N 0.02536(14) 0.27418(12) 0.18360(11) 0.0245(2) Uani 1 1 d .
O1 O -0.29407(14) 0.08939(11) -0.08763(9) 0.0331(2) Uani 1 1 d .
C10 C -0.24221(17) 0.36184(14) 0.23690(12) 0.0230(3) Uani 1 1 d .
O2 O -0.18404(15) 0.35211(11) -0.00761(10) 0.0332(2) Uani 1 1 d .
N1 N -0.10629(15) 0.01465(12) 0.14555(11) 0.0252(2) Uani 1 1 d .
N3 N -0.44253(18) 0.69957(14) 0.47051(12) 0.0316(3) Uani 1 1 d .
O4 O -0.33278(17) 0.81373(13) 0.56491(11) 0.0439(3) Uani 1 1 d .
C8 C -0.22815(16) 0.21399(14) 0.00439(12) 0.0234(3) Uani 1 1 d .
O3 O -0.60581(17) 0.67953(15) 0.43883(12) 0.0486(3) Uani 1 1 d .
C12 C -0.49730(18) 0.44814(16) 0.28784(13) 0.0274(3) Uani 1 1 d .
H12 H -0.6237 0.4328 0.2703 0.033 Uiso 1 1 calc R
C13 C -0.37267(19) 0.58127(15) 0.39025(13) 0.0262(3) Uani 1 1 d .
C2 C -0.25819(17) 0.07619(14) 0.16447(13) 0.0236(3) Uani 1 1 d .
H2 H -0.3722 0.0066 0.0950 0.028 Uiso 1 1 calc R
C14 C -0.18658(19) 0.60699(16) 0.41843(13) 0.0301(3) Uani 1 1 d .
H14 H -0.1055 0.6979 0.4891 0.036 Uiso 1 1 calc R
C1 C -0.17813(16) 0.23567(14) 0.15101(12) 0.0221(3) Uani 1 1 d .
C11 C -0.42960(18) 0.33891(15) 0.21241(13) 0.0270(3) Uani 1 1 d .
H11 H -0.5117 0.2472 0.1431 0.032 Uiso 1 1 calc R
C15 C -0.12084(18) 0.49641(15) 0.34077(13) 0.0279(3) Uani 1 1 d .
H15 H 0.0057 0.5125 0.3584 0.034 Uiso 1 1 calc R
C3 C -0.28204(19) 0.08254(16) 0.30247(14) 0.0297(3) Uani 1 1 d .
H3A H -0.2058 0.1850 0.3714 0.036 Uiso 1 1 calc R
H3B H -0.4110 0.0637 0.3072 0.036 Uiso 1 1 calc R
C7 C 0.04678(17) 0.14437(15) 0.17667(13) 0.0257(3) Uani 1 1 d .
H7 H 0.1652 0.1388 0.1927 0.031 Uiso 1 1 calc R
C5 C -0.1145(2) -0.09713(16) 0.21125(14) 0.0301(3) Uani 1 1 d .
H5 H 0.0114 -0.0852 0.2527 0.036 Uiso 1 1 calc R
C9 C -0.2218(2) 0.34761(19) -0.14135(15) 0.0373(3) Uani 1 1 d .
H9A H -0.1724 0.2751 -0.1980 0.056 Uiso 1 1 calc GR
H9B H -0.1646 0.4517 -0.1401 0.056 Uiso 1 1 calc GR
H9C H -0.3538 0.3130 -0.1755 0.056 Uiso 1 1 calc GR
C6 C -0.2144(2) -0.26421(17) 0.11247(16) 0.0391(4) Uani 1 1 d .
H6A H -0.3392 -0.2759 0.0752 0.059 Uiso 1 1 calc GR
H6B H -0.2176 -0.3359 0.1571 0.059 Uiso 1 1 calc GR
H6C H -0.1504 -0.2879 0.0418 0.059 Uiso 1 1 calc GR
C4 C -0.2198(3) -0.0475(2) 0.31961(17) 0.0447(4) Uani 1 1 d .
H4A H -0.3266 -0.1372 0.3099 0.054 Uiso 1 1 calc R
H4B H -0.1393 -0.0093 0.4081 0.054 Uiso 1 1 calc R

loop_
_atom_site_aniso_label
_atom_site_aniso_U_11
_atom_site_aniso_U_22
_atom_site_aniso_U_33
_atom_site_aniso_U_23
_atom_site_aniso_U_13
_atom_site_aniso_U_12
N2 0.0201(5) 0.0257(5) 0.0261(5) 0.0091(4) 0.0055(4) 0.0068(4)
O1 0.0391(6) 0.0277(5) 0.0246(5) 0.0060(4) 0.0039(4) 0.0064(4)
C10 0.0250(6) 0.0220(6) 0.0226(6) 0.0089(5) 0.0060(5) 0.0085(5)
O2 0.0459(6) 0.0270(5) 0.0272(5) 0.0129(4) 0.0072(4) 0.0110(4)
N1 0.0251(5) 0.0234(5) 0.0299(6) 0.0117(4) 0.0088(4) 0.0101(4)
N3 0.0446(7) 0.0306(6) 0.0247(6) 0.0113(5) 0.0136(5) 0.0178(5)
O4 0.0575(7) 0.0347(6) 0.0313(6) 0.0013(4) 0.0109(5) 0.0180(5)
C8 0.0200(5) 0.0244(6) 0.0261(6) 0.0095(5) 0.0061(5) 0.0082(5)
O3 0.0454(7) 0.0541(7) 0.0462(7) 0.0072(6) 0.0139(5) 0.0306(6)
C12 0.0250(6) 0.0299(6) 0.0295(7) 0.0123(5) 0.0079(5) 0.0111(5)
C13 0.0355(7) 0.0249(6) 0.0225(6) 0.0106(5) 0.0101(5) 0.0139(5)
C2 0.0228(6) 0.0221(6) 0.0254(6) 0.0089(5) 0.0065(5) 0.0072(5)
C14 0.0322(7) 0.0258(6) 0.0241(6) 0.0032(5) 0.0022(5) 0.0075(5)
C1 0.0200(6) 0.0202(6) 0.0231(6) 0.0065(5) 0.0041(4) 0.0052(4)
C11 0.0253(6) 0.0234(6) 0.0266(6) 0.0056(5) 0.0033(5) 0.0063(5)
C15 0.0247(6) 0.0279(6) 0.0265(6) 0.0070(5) 0.0024(5) 0.0079(5)
C3 0.0314(7) 0.0320(7) 0.0283(7) 0.0130(5) 0.0119(5) 0.0114(5)
C7 0.0230(6) 0.0281(6) 0.0264(6) 0.0103(5) 0.0072(5) 0.0094(5)
C5 0.0334(7) 0.0284(7) 0.0340(7) 0.0162(6) 0.0090(5) 0.0133(5)
C9 0.0457(8) 0.0395(8) 0.0324(7) 0.0210(6) 0.0085(6) 0.0147(7)
C6 0.0528(9) 0.0265(7) 0.0412(8) 0.0152(6) 0.0172(7) 0.0134(6)
C4 0.0737(12) 0.0413(8) 0.0340(8) 0.0213(7) 0.0234(8) 0.0293(8)

loop_
_atom_type_symbol
_atom_type_description
_atom_type_scat_dispersion_real
_atom_type_scat_dispersion_imag
_atom_type_scat_source
C C 0.0033 0.0016 'International Tables Vol C Tables 4.2.6.8 and 6.1.1.4'
H H 0.0000 0.0000 'International Tables Vol C Tables 4.2.6.8 and 6.1.1.4'
N N 0.0061 0.0033 'International Tables Vol C Tables 4.2.6.8 and 6.1.1.4'
O O 0.0106 0.0060 'International Tables Vol C Tables 4.2.6.8 and 6.1.1.4'

loop_
_geom_angle_atom_site_label_1
_geom_angle_atom_site_label_2
_geom_angle_atom_site_label_3
_geom_angle
C7 N2 C1 104.70(10)
C11 C10 C1 118.42(11)
C15 C10 C1 122.16(11)
C15 C10 C11 119.39(12)
C8 O2 C9 116.52(11)
C2 N1 C5 109.67(10)
C7 N1 C2 104.85(10)
C7 N1 C5 121.84(11)
O4 N3 C13 118.10(12)
O3 N3 O4 123.71(12)
O3 N3 C13 118.19(12)
O1 C8 O2 124.14(12)
O1 C8 C1 124.72(12)
O2 C8 C1 111.12(10)
C11 C12 C13 117.81(12)
C12 C13 N3 118.42(12)
C14 C13 N3 119.15(12)
C14 C13 C12 122.43(12)
N1 C2 C1 101.14(10)
N1 C2 C3 103.59(10)
C3 C2 C1 116.80(10)
C13 C14 C15 118.94(12)
N2 C1 C10 113.89(10)
N2 C1 C8 105.05(10)
N2 C1 C2 104.58(9)
C10 C1 C8 110.04(10)
C10 C1 C2 112.90(10)
C8 C1 C2 109.97(10)
C12 C11 C10 121.37(12)
C14 C15 C10 120.06(12)
C4 C3 C2 104.83(11)
N2 C7 N1 118.73(12)
N1 C5 C6 110.64(12)
N1 C5 C4 103.92(11)
C6 C5 C4 111.84(13)
C3 C4 C5 107.49(12)

loop_
_geom_bond_atom_site_label_1
_geom_bond_atom_site_label_2
_geom_bond_distance
N2 C1 1.4764(15)
N2 C7 1.2745(17)
O1 C8 1.1880(15)
C10 C1 1.5024(17)
C10 C11 1.3784(18)
C10 C15 1.3769(18)
O2 C8 1.3197(16)
O2 C9 1.4343(17)
N1 C2 1.4585(16)
N1 C7 1.3545(17)
N1 C5 1.4624(17)
N3 O4 1.2159(16)
N3 O3 1.2081(17)
N3 C13 1.4562(17)
C8 C1 1.5254(18)
C12 C13 1.3722(19)
C12 C11 1.3665(18)
C13 C14 1.364(2)
C2 C1 1.5349(17)
C2 C3 1.5176(18)
C14 C15 1.3746(19)
C3 C4 1.510(2)
C5 C6 1.499(2)
C5 C4 1.530(2)
